data_7222645
loop_
_publ_author_name
'Naegele, A.'
'Day, C.'
'Lachgar, A.'
'Meyer, H.J.'

_publ_section_title
;
 Interpenetrierende Clustergaenge in der Kristallstruktur von K0.77 Nb6
 Cl15
;
_journal_name_full
;
Zeitschrift fuer Naturforschung, Teil B. Anorganische Chemie, Organische 
Chemie (42,1987-)
;
_journal_page_first 1238
_journal_page_last 1240
_journal_volume 56
_journal_year 2001
_chemical_formula_sum 'Cl15 Cs Nb6'
_chemical_name_systematic 'Cs (Nb6 Cl15)'
_space_group_IT_number 51
_symmetry_space_group_name_Hall '-P 2a 2a'
_symmetry_space_group_name_H-M 'P m m a'
_cell_angle_alpha 90
_cell_angle_beta 90
_cell_angle_gamma 90
_cell_formula_units_Z 4
_cell_length_a 17.8948
_cell_length_b 13.4397
_cell_length_c 9.2437
_cell_volume 2223.117
_citation_journal_id_ASTM ZNBSEN
_cod_data_source_file Naegele_ZNBSEN_2001_331.cif
_cod_data_source_block Cl15Cs1Nb6
_cod_original_formula_sum 'Cl15 Cs1 Nb6'
_cod_database_code 7222645

loop_
_symmetry_equiv_pos_as_xyz
x,y,z
-x+1/2,-y,z
x+1/2,-y,-z
-x,y,-z
-x,-y,-z
x-1/2,y,-z
-x-1/2,y,z
x,-y,z

loop_
_atom_site_label
_atom_site_type_symbol
_atom_site_fract_x
_atom_site_fract_y
_atom_site_fract_z
_atom_site_occupancy
_atom_site_U_iso_or_equiv
Cl9 Cl-1 0.59606 0.372 0.23579 1 0.0
Cl10 Cl-1 0.43687 0.25049 0.1567 1 0.0
Cl11 Cl-1 0.4419 0 0.1456 1 0.0
Cs1 Cs+1 0.25 0.5 0.03754 1 0.0
Nb5 Nb+2 0.25 0 0.92482 1 0.0
Cl7 Cl-1 0.25 0.25507 0.1423 1 0.0
Nb2 Nb+2 0.6085 0.5 0.42437 1 0.0
Cs4 Cs+1 0.25 0.257 0.677 0.01 0.0
Cl6 Cl-1 0.34076 0.37536 0.4116 1 0.0
Cl3 Cl-1 0.25 0 0.647 1 0.0
Cl2 Cl-1 0.34704 0.12763 0.88581 1 0.0
Cl8 Cl-1 0.5 0.24597 0.5 1 0.0
Cl5 Cl-1 0.34372 0.12802 0.40995 1 0.0
Cs3 Cs+1 0.5 0 0.5 0.17 0.0
Cl1 Cl-1 0.25 0.5 0.6722 1 0.0
Nb4 Nb+2 0.25 0 0.36677 1 0.0
Cs2 Cs+1 0.53087 0 0.417 0.4 0.0
Cl4 Cl-1 0.43747 0.5 0.1468 1 0.0
Nb1 Nb+2 0.47254 0.39083 0.34948 1 0.0
Nb3 Nb+2 0.33271 0.10983 0.14731 1 0.0
